data_4126289
loop_
_publ_author_name
'Liu, Yulong'
'Xu, Wei'
'Zhang, Jing'
'Fuller, William'
'Schulz, Charles E.'
'Li, Jianfeng'

_publ_section_title
;
 The Electronic Configuration and Ligand Nature of Five Coordinate Iron
 Porphyrin Carbene Complexes: An Experimental Study.
;
_journal_name_full 'Journal of the American Chemical Society'
_journal_paper_doi 10.1021/jacs.7b01722
_journal_year 2017
_chemical_formula_moiety 'C49 H36 Cl2 Fe N4, 1.5(C6 H6)'
_chemical_formula_sum 'C29 H22.5 Cl Fe0.5 N2'
_chemical_formula_weight 462.36
_chemical_name_common '[Fe(TTP)(CCl2)]1.5C6H6'
_space_group_crystal_system triclinic
_space_group_IT_number 2
_space_group_name_Hall '-P 1'
_space_group_name_H-M_alt 'P -1'
_symmetry_space_group_name_Hall '-P 1'
_symmetry_space_group_name_H-M 'P -1'
_atom_sites_solution_hydrogens geom
_atom_sites_solution_primary direct
_atom_sites_solution_secondary difmap
_audit_creation_method SHELXL-2014/6
_cell_angle_alpha 74.813(2)
_cell_angle_beta 78.417(2)
_cell_angle_gamma 81.985(2)
_cell_formula_units_Z 4
_cell_length_a 12.6869(10)
_cell_length_b 13.4548(10)
_cell_length_c 14.0726(10)
_cell_measurement_reflns_used 9747
_cell_measurement_temperature 100(2)
_cell_measurement_theta_max 27.1188
_cell_measurement_theta_min 2.4404
_cell_volume 2261.5(3)
_computing_cell_refinement 'APEX2/SAINT (Bruker, 2013)'
_computing_data_collection 'APEX2 (Bruker, 2013)'
_computing_data_reduction 'SAINT/XPREP (Bruker, 2013; Sheldrick, 2015)'
_computing_molecular_graphics 'XP (Sheldrick, 2014)'
_computing_publication_material 'XCIF (Sheldrick, 2015)/enCIFer (CCDC, 2014)'
_computing_structure_refinement 'SHELXL-2014/6 (Sheldrick, 2014)'
_computing_structure_solution 'SHELXL-2014/6 (Sheldrick, 2015)'
_diffrn_ambient_temperature 100(2)
_diffrn_measured_fraction_theta_full 0.998
_diffrn_measured_fraction_theta_max 0.994
_diffrn_measurement_device_type 'Brucker D8 QUEST System'
_diffrn_measurement_method '\f and \w scans'
_diffrn_radiation_type MoK\a
_diffrn_radiation_wavelength 0.71073
_diffrn_reflns_av_R_equivalents 0.0283
_diffrn_reflns_av_unetI/netI 0.0230
_diffrn_reflns_Laue_measured_fraction_full 0.998
_diffrn_reflns_Laue_measured_fraction_max 0.994
_diffrn_reflns_limit_h_max 16
_diffrn_reflns_limit_h_min -15
_diffrn_reflns_limit_k_max 17
_diffrn_reflns_limit_k_min -17
_diffrn_reflns_limit_l_max 16
_diffrn_reflns_limit_l_min -18
_diffrn_reflns_number 49238
_diffrn_reflns_point_group_measured_fraction_full 0.998
_diffrn_reflns_point_group_measured_fraction_max 0.994
_diffrn_reflns_theta_full 25.242
_diffrn_reflns_theta_max 27.141
_diffrn_reflns_theta_min 2.239
_diffrn_source 'fine-focus sealed tube'
_exptl_absorpt_coefficient_mu 0.497
_exptl_absorpt_correction_T_max 0.820
_exptl_absorpt_correction_T_min 0.788
_exptl_absorpt_correction_type multi-scan
_exptl_absorpt_process_details 'Sheldrick, G. M. (2008) SADABS. University of G\"ottingen, Germany.'
_exptl_crystal_colour purple
_exptl_crystal_density_diffrn 1.358
_exptl_crystal_density_method 'not measured'
_exptl_crystal_description block
_exptl_crystal_F_000 962
_exptl_crystal_size_max 0.790
_exptl_crystal_size_mid 0.400
_exptl_crystal_size_min 0.400
_refine_diff_density_max 0.509
_refine_diff_density_min -0.470
_refine_diff_density_rms 0.056
_refine_ls_extinction_method none
_refine_ls_goodness_of_fit_ref 1.024
_refine_ls_hydrogen_treatment constr
_refine_ls_matrix_type full
_refine_ls_number_parameters 586
_refine_ls_number_reflns 9962
_refine_ls_number_restraints 0
_refine_ls_restrained_S_all 1.024
_refine_ls_R_factor_all 0.0391
_refine_ls_R_factor_gt 0.0322
_refine_ls_shift/su_max 0.001
_refine_ls_shift/su_mean 0.000
_refine_ls_structure_factor_coef Fsqd
_refine_ls_weighting_details 'w=1/[\s^2^(Fo^2^)+(0.0373P)^2^+1.9438P] where P=(Fo^2^+2Fc^2^)/3'
_refine_ls_weighting_scheme calc
_refine_ls_wR_factor_gt 0.0798
_refine_ls_wR_factor_ref 0.0838
_reflns_Friedel_coverage 0.000
_reflns_number_gt 8802
_reflns_number_total 9962
_reflns_threshold_expression 'I > 2\s(I)'
_cod_data_source_file ja7b01722_si_004.cif
_cod_data_source_block FeTTPCCl2_20150922
_cod_original_formula_sum 'C29 H22.50 Cl Fe0.50 N2'
_cod_database_code 4126289
_shelx_space_group_comment
;
The symmetry employed for this shelxl refinement is uniquely defined
by the following loop, which should always be used as a source of
symmetry information in preference to the above space-group names.
They are only intended as comments.
;
_shelx_estimated_absorpt_t_min 0.695
_shelx_estimated_absorpt_t_max 0.826
_shelxl_version_number 2014/6

loop_
_space_group_symop_operation_xyz
'x, y, z'
'-x, -y, -z'

loop_
_atom_site_label
_atom_site_type_symbol
_atom_site_fract_x
_atom_site_fract_y
_atom_site_fract_z
_atom_site_U_iso_or_equiv
_atom_site_adp_type
_atom_site_occupancy
_atom_site_site_symmetry_order
_atom_site_calc_flag
_atom_site_refinement_flags_posn
_atom_site_refinement_flags_adp
Fe1 Fe -0.01795(2) 0.67598(2) 0.55880(2) 0.00814(6) Uani 1 1 d . .
N1 N -0.14495(10) 0.65929(9) 0.66880(9) 0.0104(2) Uani 1 1 d . .
N2 N -0.09531(10) 0.80188(9) 0.48717(9) 0.0104(2) Uani 1 1 d . .
N3 N 0.09673(10) 0.68349(9) 0.43876(9) 0.0099(2) Uani 1 1 d . .
N4 N 0.03785(10) 0.53184(9) 0.61205(9) 0.0096(2) Uani 1 1 d . .
C(A1 C -0.15530(12) 0.58094(11) 0.75507(11) 0.0117(3) Uani 1 1 d . .
C(A2 C -0.22551(12) 0.73596(11) 0.68814(11) 0.0117(3) Uani 1 1 d . .
C(A3 C -0.19341(12) 0.85102(11) 0.52160(11) 0.0114(3) Uani 1 1 d . .
C(A4 C -0.06371(12) 0.86096(11) 0.39152(11) 0.0111(3) Uani 1 1 d . .
C(A5 C 0.11344(12) 0.76778(11) 0.35849(10) 0.0109(3) Uani 1 1 d . .
C(A6 C 0.19202(12) 0.61969(11) 0.43158(11) 0.0103(3) Uani 1 1 d . .
C(A7 C 0.13123(12) 0.47891(11) 0.57337(11) 0.0103(3) Uani 1 1 d . .
C(A8 C -0.00602(12) 0.46270(11) 0.69804(11) 0.0103(3) Uani 1 1 d . .
C(B1 C -0.24053(12) 0.61043(12) 0.82987(11) 0.0142(3) Uani 1 1 d . .
H(BA H -0.2625 0.5704 0.8957 0.017 Uiso 1 1 calc R U
C(B2 C -0.28333(12) 0.70607(12) 0.78848(11) 0.0146(3) Uani 1 1 d . .
H(BB H -0.3409 0.7460 0.8199 0.018 Uiso 1 1 calc R U
C(B3 C -0.22667(12) 0.93556(11) 0.44412(11) 0.0140(3) Uani 1 1 d . .
H(BC H -0.2924 0.9790 0.4484 0.017 Uiso 1 1 calc R U
C(B4 C -0.14657(12) 0.94151(11) 0.36379(11) 0.0134(3) Uani 1 1 d . .
H(BD H -0.1454 0.9899 0.3009 0.016 Uiso 1 1 calc R U
C(B5 C 0.22111(12) 0.75857(11) 0.30349(11) 0.0126(3) Uani 1 1 d . .
H(BE H 0.2521 0.8072 0.2461 0.015 Uiso 1 1 calc R U
C(B6 C 0.26997(12) 0.66772(11) 0.34881(11) 0.0124(3) Uani 1 1 d . .
H(BF H 0.3421 0.6406 0.3297 0.015 Uiso 1 1 calc R U
C(B7 C 0.14102(12) 0.37375(11) 0.63162(11) 0.0120(3) Uani 1 1 d . .
H(BG H 0.1961 0.3211 0.6185 0.014 Uiso 1 1 calc R U
C(B8 C 0.05700(12) 0.36413(11) 0.70839(11) 0.0119(3) Uani 1 1 d . .
H(BH H 0.0422 0.3035 0.7597 0.014 Uiso 1 1 calc R U
C(M1 C -0.09403(12) 0.48583(11) 0.76800(11) 0.0110(3) Uani 1 1 d . .
C(M2 C -0.25121(12) 0.82595(11) 0.61833(11) 0.0118(3) Uani 1 1 d . .
C(M3 C 0.03678(12) 0.84977(11) 0.33249(11) 0.0110(3) Uani 1 1 d . .
C(M4 C 0.20880(12) 0.52110(11) 0.49251(11) 0.0104(3) Uani 1 1 d . .
C1 C -0.12303(12) 0.40548(11) 0.86270(11) 0.0117(3) Uani 1 1 d . .
C2 C -0.22238(12) 0.36375(12) 0.88547(11) 0.0142(3) Uani 1 1 d . .
H2A H -0.2728 0.3877 0.8410 0.017 Uiso 1 1 calc R U
C3 C -0.24847(13) 0.28750(12) 0.97249(12) 0.0169(3) Uani 1 1 d . .
H3A H -0.3164 0.2599 0.9865 0.020 Uiso 1 1 calc R U
C4 C -0.17649(14) 0.25102(12) 1.03937(11) 0.0163(3) Uani 1 1 d . .
C5 C -0.07808(13) 0.29370(12) 1.01712(11) 0.0164(3) Uani 1 1 d . .
H5A H -0.0281 0.2703 1.0621 0.020 Uiso 1 1 calc R U
C6 C -0.05158(13) 0.36993(12) 0.93032(11) 0.0150(3) Uani 1 1 d . .
H6A H 0.0160 0.3981 0.9169 0.018 Uiso 1 1 calc R U
C7 C -0.20439(16) 0.16851(13) 1.13425(12) 0.0256(4) Uani 1 1 d . .
H7A H -0.2763 0.1476 1.1376 0.038 Uiso 1 1 calc R U
H7B H -0.1508 0.1085 1.1345 0.038 Uiso 1 1 calc R U
H7C H -0.2041 0.1960 1.1922 0.038 Uiso 1 1 calc R U
C8 C -0.34465(12) 0.90012(11) 0.64602(11) 0.0127(3) Uani 1 1 d . .
C9 C -0.45033(13) 0.87245(12) 0.67039(12) 0.0162(3) Uani 1 1 d . .
H9A H -0.4637 0.8045 0.6710 0.019 Uiso 1 1 calc R U
C10 C -0.53640(13) 0.94305(12) 0.69375(12) 0.0179(3) Uani 1 1 d . .
H10A H -0.6079 0.9227 0.7099 0.021 Uiso 1 1 calc R U
C11 C -0.51955(13) 1.04300(12) 0.69392(12) 0.0170(3) Uani 1 1 d . .
C12 C -0.41417(13) 1.07092(12) 0.66790(12) 0.0180(3) Uani 1 1 d . .
H12A H -0.4011 1.1392 0.6665 0.022 Uiso 1 1 calc R U
C13 C -0.32766(13) 1.00110(12) 0.64398(12) 0.0154(3) Uani 1 1 d . .
H13A H -0.2565 1.0222 0.6261 0.019 Uiso 1 1 calc R U
C14 C -0.61187(14) 1.11806(14) 0.72492(15) 0.0272(4) Uani 1 1 d . .
H14A H -0.6797 1.0855 0.7405 0.041 Uiso 1 1 calc R U
H14B H -0.5999 1.1372 0.7842 0.041 Uiso 1 1 calc R U
H14C H -0.6159 1.1802 0.6702 0.041 Uiso 1 1 calc R U
C15 C 0.06618(12) 0.93123(11) 0.23895(11) 0.0124(3) Uani 1 1 d . .
C16 C 0.08038(13) 0.91009(12) 0.14517(12) 0.0174(3) Uani 1 1 d . .
H16A H 0.0679 0.8439 0.1400 0.021 Uiso 1 1 calc R U
C17 C 0.11265(14) 0.98540(13) 0.05918(12) 0.0213(3) Uani 1 1 d . .
H17A H 0.1204 0.9703 -0.0043 0.026 Uiso 1 1 calc R U
C18 C 0.13375(13) 1.08233(13) 0.06414(12) 0.0209(4) Uani 1 1 d . .
C19 C 0.11799(13) 1.10369(12) 0.15787(13) 0.0191(3) Uani 1 1 d . .
H19A H 0.1309 1.1699 0.1629 0.023 Uiso 1 1 calc R U
C20 C 0.08364(12) 1.02961(12) 0.24432(12) 0.0153(3) Uani 1 1 d . .
H20A H 0.0720 1.0461 0.3075 0.018 Uiso 1 1 calc R U
C21 C 0.17593(16) 1.16065(15) -0.02945(14) 0.0330(5) Uani 1 1 d . .
H21A H 0.1861 1.2241 -0.0120 0.049 Uiso 1 1 calc R U
H21B H 0.2452 1.1324 -0.0617 0.049 Uiso 1 1 calc R U
H21C H 0.1239 1.1763 -0.0754 0.049 Uiso 1 1 calc R U
C22 C 0.31465(12) 0.45966(11) 0.47218(11) 0.0114(3) Uani 1 1 d . .
C23 C 0.35595(12) 0.44103(11) 0.37832(11) 0.0137(3) Uani 1 1 d . .
H23A H 0.3142 0.4645 0.3264 0.016 Uiso 1 1 calc R U
C24 C 0.45731(13) 0.38865(12) 0.35955(12) 0.0163(3) Uani 1 1 d . .
H24A H 0.4847 0.3787 0.2944 0.020 Uiso 1 1 calc R U
C25 C 0.51966(12) 0.35036(12) 0.43464(13) 0.0172(3) Uani 1 1 d . .
C26 C 0.47730(13) 0.36754(12) 0.52896(12) 0.0168(3) Uani 1 1 d . .
H26A H 0.5178 0.3413 0.5816 0.020 Uiso 1 1 calc R U
C27 C 0.37717(12) 0.42217(11) 0.54754(11) 0.0140(3) Uani 1 1 d . .
H27A H 0.3509 0.4342 0.6121 0.017 Uiso 1 1 calc R U
C28 C 0.62982(14) 0.29339(14) 0.41431(15) 0.0260(4) Uani 1 1 d . .
H28A H 0.6458 0.2888 0.3444 0.039 Uiso 1 1 calc R U
H28B H 0.6845 0.3308 0.4270 0.039 Uiso 1 1 calc R U
H28C H 0.6307 0.2236 0.4583 0.039 Uiso 1 1 calc R U
C29 C 0.05310(12) 0.73444(11) 0.61867(11) 0.0115(3) Uani 1 1 d . .
Cl1 Cl 0.11241(3) 0.84883(3) 0.56643(3) 0.01641(8) Uani 1 1 d . .
Cl2 Cl 0.07316(3) 0.68620(3) 0.74142(3) 0.01759(9) Uani 1 1 d . .
C1S C 0.69598(16) 0.47592(15) 0.13366(14) 0.0291(4) Uani 1 1 d . .
H1SA H 0.7389 0.4127 0.1304 0.035 Uiso 1 1 calc R U
C2S C 0.72909(16) 0.54526(15) 0.17591(14) 0.0277(4) Uani 1 1 d . .
H2SA H 0.7943 0.5291 0.2024 0.033 Uiso 1 1 calc R U
C3S C 0.66884(18) 0.63729(14) 0.18001(14) 0.0317(4) Uani 1 1 d . .
H3SA H 0.6926 0.6850 0.2086 0.038 Uiso 1 1 calc R U
C4S C 0.5739(2) 0.66041(18) 0.14272(17) 0.0453(6) Uani 1 1 d . .
H4SA H 0.5320 0.7242 0.1456 0.054 Uiso 1 1 calc R U
C5S C 0.53938(19) 0.5911(2) 0.10108(18) 0.0480(6) Uani 1 1 d . .
H5SA H 0.4735 0.6071 0.0757 0.058 Uiso 1 1 calc R U
C6S C 0.60088(17) 0.49812(18) 0.09622(15) 0.0366(5) Uani 1 1 d . .
H6SA H 0.5775 0.4504 0.0674 0.044 Uiso 1 1 calc R U
C7S C 0.59257(16) 1.05029(17) 0.96563(16) 0.0355(5) Uani 1 1 d . .
H7SA H 0.6564 1.0851 0.9419 0.043 Uiso 1 1 calc R U
C8S C 0.57908(16) 0.96931(17) 0.92739(15) 0.0329(4) Uani 1 1 d . .
H8SA H 0.6335 0.9483 0.8776 0.039 Uiso 1 1 calc R U
C9S C 0.48608(17) 0.91891(17) 0.96184(16) 0.0348(4) Uani 1 1 d . .
H9SA H 0.4763 0.8632 0.9357 0.042 Uiso 1 1 calc R U

loop_
_atom_site_aniso_label
_atom_site_aniso_U_11
_atom_site_aniso_U_22
_atom_site_aniso_U_33
_atom_site_aniso_U_23
_atom_site_aniso_U_13
_atom_site_aniso_U_12
Fe1 0.00810(10) 0.00739(10) 0.00806(10) -0.00089(7) -0.00113(7) -0.00009(7)
N1 0.0093(6) 0.0091(6) 0.0111(6) -0.0004(5) -0.0015(5) -0.0002(4)
N2 0.0097(6) 0.0101(6) 0.0102(6) -0.0009(5) -0.0010(5) -0.0011(5)
N3 0.0109(6) 0.0088(6) 0.0094(6) -0.0014(5) -0.0018(5) -0.0004(5)
N4 0.0093(6) 0.0101(6) 0.0090(6) -0.0018(5) -0.0009(4) -0.0010(4)
C(A1 0.0120(7) 0.0123(7) 0.0105(7) -0.0004(5) -0.0027(5) -0.0031(5)
C(A2 0.0101(7) 0.0111(7) 0.0131(7) -0.0027(5) -0.0006(5) -0.0008(5)
C(A3 0.0101(7) 0.0095(6) 0.0140(7) -0.0017(5) -0.0026(5) -0.0002(5)
C(A4 0.0132(7) 0.0094(6) 0.0107(7) -0.0012(5) -0.0032(5) -0.0013(5)
C(A5 0.0131(7) 0.0108(7) 0.0090(6) -0.0024(5) -0.0016(5) -0.0020(5)
C(A6 0.0100(7) 0.0114(7) 0.0104(7) -0.0038(5) -0.0028(5) -0.0004(5)
C(A7 0.0107(7) 0.0101(7) 0.0111(7) -0.0030(5) -0.0041(5) -0.0002(5)
C(A8 0.0120(7) 0.0091(6) 0.0103(7) -0.0008(5) -0.0040(5) -0.0024(5)
C(B1 0.0139(7) 0.0148(7) 0.0115(7) -0.0010(6) 0.0002(6) -0.0009(6)
C(B2 0.0139(7) 0.0144(7) 0.0132(7) -0.0031(6) 0.0016(6) 0.0003(6)
C(B3 0.0122(7) 0.0123(7) 0.0155(7) -0.0008(6) -0.0028(6) 0.0016(6)
C(B4 0.0142(7) 0.0112(7) 0.0130(7) 0.0006(6) -0.0035(6) 0.0001(6)
C(B5 0.0136(7) 0.0128(7) 0.0102(7) -0.0012(5) -0.0006(5) -0.0020(6)
C(B6 0.0106(7) 0.0142(7) 0.0117(7) -0.0023(6) -0.0008(5) -0.0014(6)
C(B7 0.0122(7) 0.0091(7) 0.0149(7) -0.0030(5) -0.0040(6) 0.0008(5)
C(B8 0.0133(7) 0.0088(7) 0.0134(7) -0.0009(5) -0.0038(6) -0.0013(5)
C(M1 0.0120(7) 0.0107(7) 0.0099(7) -0.0004(5) -0.0029(5) -0.0026(5)
C(M2 0.0093(7) 0.0103(7) 0.0151(7) -0.0024(6) -0.0015(5) -0.0004(5)
C(M3 0.0139(7) 0.0094(6) 0.0096(7) -0.0017(5) -0.0024(5) -0.0015(5)
C(M4 0.0103(7) 0.0115(7) 0.0102(7) -0.0041(5) -0.0024(5) 0.0002(5)
C1 0.0144(7) 0.0087(6) 0.0099(7) -0.0011(5) 0.0003(5) 0.0004(5)
C2 0.0149(7) 0.0138(7) 0.0136(7) -0.0027(6) -0.0020(6) -0.0016(6)
C3 0.0190(8) 0.0153(7) 0.0153(7) -0.0035(6) 0.0025(6) -0.0066(6)
C4 0.0257(9) 0.0106(7) 0.0102(7) -0.0019(6) 0.0018(6) -0.0018(6)
C5 0.0190(8) 0.0166(7) 0.0118(7) -0.0018(6) -0.0034(6) 0.0027(6)
C6 0.0139(7) 0.0151(7) 0.0141(7) -0.0014(6) -0.0014(6) -0.0008(6)
C7 0.0410(11) 0.0184(8) 0.0141(8) 0.0017(6) 0.0000(7) -0.0093(7)
C8 0.0122(7) 0.0120(7) 0.0113(7) -0.0010(5) -0.0004(5) 0.0020(6)
C9 0.0150(8) 0.0112(7) 0.0205(8) -0.0029(6) 0.0002(6) -0.0015(6)
C10 0.0112(7) 0.0181(8) 0.0223(8) -0.0036(6) 0.0005(6) -0.0014(6)
C11 0.0156(8) 0.0162(7) 0.0181(8) -0.0055(6) -0.0018(6) 0.0032(6)
C12 0.0188(8) 0.0120(7) 0.0239(8) -0.0056(6) -0.0048(6) 0.0005(6)
C13 0.0123(7) 0.0143(7) 0.0184(8) -0.0024(6) -0.0015(6) -0.0015(6)
C14 0.0186(9) 0.0236(9) 0.0404(11) -0.0163(8) -0.0013(7) 0.0057(7)
C15 0.0104(7) 0.0118(7) 0.0121(7) 0.0007(6) -0.0013(5) 0.0011(5)
C16 0.0198(8) 0.0157(7) 0.0148(7) -0.0026(6) -0.0012(6) -0.0003(6)
C17 0.0225(9) 0.0240(8) 0.0121(7) -0.0010(6) 0.0008(6) 0.0041(7)
C18 0.0137(8) 0.0198(8) 0.0185(8) 0.0065(6) 0.0034(6) 0.0041(6)
C19 0.0148(8) 0.0120(7) 0.0257(9) 0.0010(6) -0.0009(6) 0.0004(6)
C20 0.0147(7) 0.0134(7) 0.0157(7) -0.0018(6) -0.0018(6) 0.0010(6)
C21 0.0280(10) 0.0261(9) 0.0269(10) 0.0118(8) 0.0085(8) 0.0039(8)
C22 0.0099(7) 0.0086(6) 0.0148(7) -0.0019(5) -0.0011(5) -0.0011(5)
C23 0.0135(7) 0.0123(7) 0.0149(7) -0.0029(6) -0.0025(6) -0.0010(6)
C24 0.0156(8) 0.0135(7) 0.0190(8) -0.0056(6) 0.0010(6) -0.0011(6)
C25 0.0117(7) 0.0119(7) 0.0275(9) -0.0053(6) -0.0021(6) 0.0000(6)
C26 0.0134(7) 0.0151(7) 0.0215(8) -0.0016(6) -0.0068(6) 0.0000(6)
C27 0.0137(7) 0.0129(7) 0.0148(7) -0.0021(6) -0.0023(6) -0.0020(6)
C28 0.0141(8) 0.0269(9) 0.0357(10) -0.0102(8) -0.0029(7) 0.0056(7)
C29 0.0104(7) 0.0110(7) 0.0123(7) -0.0031(5) -0.0007(5) 0.0009(5)
Cl1 0.01739(18) 0.01256(17) 0.02008(18) -0.00400(14) -0.00221(14) -0.00538(14)
Cl2 0.0215(2) 0.02058(19) 0.01260(17) -0.00352(14) -0.00683(14) -0.00364(15)
C1S 0.0320(10) 0.0266(9) 0.0295(10) -0.0119(8) -0.0038(8) 0.0024(8)
C2S 0.0264(10) 0.0301(10) 0.0269(9) -0.0084(8) -0.0035(7) -0.0023(8)
C3S 0.0490(12) 0.0210(9) 0.0228(9) -0.0034(7) -0.0031(8) -0.0036(8)
C4S 0.0580(15) 0.0388(12) 0.0351(12) -0.0118(10) -0.0121(11) 0.0208(11)
C5S 0.0303(12) 0.0744(17) 0.0385(12) -0.0137(12) -0.0152(10) 0.0119(11)
C6S 0.0357(11) 0.0514(13) 0.0284(10) -0.0175(9) -0.0036(8) -0.0106(10)
C7S 0.0211(10) 0.0411(12) 0.0384(11) -0.0001(9) -0.0014(8) -0.0069(8)
C8S 0.0238(10) 0.0423(11) 0.0257(10) -0.0041(8) 0.0013(7) 0.0040(8)
C9S 0.0321(11) 0.0377(11) 0.0348(11) -0.0082(9) -0.0074(9) -0.0028(9)

loop_
_atom_type_symbol
_atom_type_description
_atom_type_scat_dispersion_real
_atom_type_scat_dispersion_imag
_atom_type_scat_source
C C 0.0033 0.0016 'International Tables Vol C Tables 4.2.6.8 and 6.1.1.4'
H H 0.0000 0.0000 'International Tables Vol C Tables 4.2.6.8 and 6.1.1.4'
N N 0.0061 0.0033 'International Tables Vol C Tables 4.2.6.8 and 6.1.1.4'
Cl Cl 0.1484 0.1585 'International Tables Vol C Tables 4.2.6.8 and 6.1.1.4'
Fe Fe 0.3463 0.8444 'International Tables Vol C Tables 4.2.6.8 and 6.1.1.4'

loop_
_geom_angle_atom_site_label_1
_geom_angle_atom_site_label_2
_geom_angle_atom_site_label_3
_geom_angle
_geom_angle_site_symmetry_1
_geom_angle_site_symmetry_3
C29 Fe1 N2 98.07(6) . .
C29 Fe1 N4 97.41(6) . .
N2 Fe1 N4 164.52(5) . .
C29 Fe1 N3 94.09(6) . .
N2 Fe1 N3 89.44(5) . .
N4 Fe1 N3 89.39(5) . .
C29 Fe1 N1 94.21(6) . .
N2 Fe1 N1 89.16(5) . .
N4 Fe1 N1 89.77(5) . .
N3 Fe1 N1 171.69(5) . .
C(A1 N1 C(A2 104.98(12) . .
C(A1 N1 Fe1 126.54(10) . .
C(A2 N1 Fe1 126.28(10) . .
C(A4 N2 C(A3 104.61(12) . .
C(A4 N2 Fe1 127.80(10) . .
C(A3 N2 Fe1 127.59(10) . .
C(A5 N3 C(A6 104.91(12) . .
C(A5 N3 Fe1 126.48(10) . .
C(A6 N3 Fe1 126.19(10) . .
C(A7 N4 C(A8 105.05(12) . .
C(A7 N4 Fe1 127.41(10) . .
C(A8 N4 Fe1 127.52(10) . .
N1 C(A1 C(M1 125.13(13) . .
N1 C(A1 C(B1 110.52(13) . .
C(M1 C(A1 C(B1 124.34(13) . .
N1 C(A2 C(M2 124.78(13) . .
N1 C(A2 C(B2 110.39(13) . .
C(M2 C(A2 C(B2 124.71(14) . .
N2 C(A3 C(M2 125.65(13) . .
N2 C(A3 C(B3 110.60(13) . .
C(M2 C(A3 C(B3 123.71(14) . .
N2 C(A4 C(M3 125.35(13) . .
N2 C(A4 C(B4 110.61(13) . .
C(M3 C(A4 C(B4 123.89(13) . .
N3 C(A5 C(M3 125.25(13) . .
N3 C(A5 C(B5 110.68(12) . .
C(M3 C(A5 C(B5 124.06(13) . .
N3 C(A6 C(M4 125.04(13) . .
N3 C(A6 C(B6 110.29(12) . .
C(M4 C(A6 C(B6 124.60(13) . .
N4 C(A7 C(M4 125.75(13) . .
N4 C(A7 C(B7 110.34(12) . .
C(M4 C(A7 C(B7 123.84(13) . .
N4 C(A8 C(M1 125.54(13) . .
N4 C(A8 C(B8 110.12(13) . .
C(M1 C(A8 C(B8 124.23(13) . .
C(B2 C(B1 C(A1 106.90(13) . .
C(B1 C(B2 C(A2 107.17(13) . .
C(B4 C(B3 C(A3 106.90(13) . .
C(B3 C(B4 C(A4 107.04(13) . .
C(B6 C(B5 C(A5 107.01(13) . .
C(B5 C(B6 C(A6 107.03(13) . .
C(B8 C(B7 C(A7 106.98(13) . .
C(B7 C(B8 C(A8 107.33(13) . .
C(A1 C(M1 C(A8 123.12(13) . .
C(A1 C(M1 C1 118.25(13) . .
C(A8 C(M1 C1 118.62(13) . .
C(A3 C(M2 C(A2 122.60(14) . .
C(A3 C(M2 C8 117.38(13) . .
C(A2 C(M2 C8 120.03(13) . .
C(A4 C(M3 C(A5 122.76(13) . .
C(A4 C(M3 C15 118.99(13) . .
C(A5 C(M3 C15 118.20(13) . .
C(A6 C(M4 C(A7 122.32(13) . .
C(A6 C(M4 C22 118.66(13) . .
C(A7 C(M4 C22 118.99(13) . .
C6 C1 C2 118.18(13) . .
C6 C1 C(M1 121.04(13) . .
C2 C1 C(M1 120.78(13) . .
C3 C2 C1 120.80(14) . .
C2 C3 C4 121.00(15) . .
C5 C4 C3 118.07(14) . .
C5 C4 C7 120.61(15) . .
C3 C4 C7 121.32(15) . .
C6 C5 C4 121.20(15) . .
C5 C6 C1 120.74(15) . .
C9 C8 C13 118.28(14) . .
C9 C8 C(M2 121.55(13) . .
C13 C8 C(M2 120.11(13) . .
C10 C9 C8 120.79(14) . .
C9 C10 C11 121.07(15) . .
C12 C11 C10 117.99(14) . .
C12 C11 C14 120.65(15) . .
C10 C11 C14 121.33(15) . .
C13 C12 C11 121.38(15) . .
C12 C13 C8 120.46(14) . .
C16 C15 C20 118.60(14) . .
C16 C15 C(M3 121.17(14) . .
C20 C15 C(M3 120.19(13) . .
C17 C16 C15 120.37(15) . .
C18 C17 C16 121.34(16) . .
C17 C18 C19 118.12(14) . .
C17 C18 C21 120.63(17) . .
C19 C18 C21 121.23(17) . .
C20 C19 C18 121.02(15) . .
C19 C20 C15 120.50(15) . .
C23 C22 C27 118.10(14) . .
C23 C22 C(M4 121.93(13) . .
C27 C22 C(M4 119.94(13) . .
C24 C23 C22 120.96(14) . .
C23 C24 C25 121.18(15) . .
C26 C25 C24 117.72(14) . .
C26 C25 C28 121.08(15) . .
C24 C25 C28 121.21(15) . .
C27 C26 C25 121.38(14) . .
C26 C27 C22 120.64(14) . .
Cl1 C29 Fe1 125.34(9) . .
Cl1 C29 Cl2 110.42(8) . .
Fe1 C29 Cl2 124.23(9) . .
C6S C1S C2S 120.10(19) . .
C3S C2S C1S 120.63(19) . .
C2S C3S C4S 119.8(2) . .
C3S C4S C5S 120.1(2) . .
C4S C5S C6S 120.1(2) . .
C1S C6S C5S 119.2(2) . .
C8S C7S C9S 120.46(19) . 2_677
C7S C8S C9S 119.68(19) . .
C7S C9S C8S 119.9(2) 2_677 .

loop_
_geom_bond_atom_site_label_1
_geom_bond_atom_site_label_2
_geom_bond_distance
_geom_bond_site_symmetry_2
Fe1 C29 1.7295(15) .
Fe1 N2 1.9717(12) .
Fe1 N4 1.9730(12) .
Fe1 N3 1.9863(12) .
Fe1 N1 1.9900(12) .
N1 C(A1 1.3807(18) .
N1 C(A2 1.3871(19) .
N2 C(A4 1.3843(18) .
N2 C(A3 1.3846(19) .
N3 C(A5 1.3808(18) .
N3 C(A6 1.3840(18) .
N4 C(A7 1.3841(19) .
N4 C(A8 1.3869(18) .
C(A1 C(M1 1.390(2) .
C(A1 C(B1 1.441(2) .
C(A2 C(M2 1.390(2) .
C(A2 C(B2 1.436(2) .
C(A3 C(M2 1.390(2) .
C(A3 C(B3 1.436(2) .
C(A4 C(M3 1.387(2) .
C(A4 C(B4 1.434(2) .
C(A5 C(M3 1.389(2) .
C(A5 C(B5 1.435(2) .
C(A6 C(M4 1.392(2) .
C(A6 C(B6 1.440(2) .
C(A7 C(M4 1.398(2) .
C(A7 C(B7 1.440(2) .
C(A8 C(M1 1.391(2) .
C(A8 C(B8 1.438(2) .
C(B1 C(B2 1.353(2) .
C(B3 C(B4 1.353(2) .
C(B5 C(B6 1.351(2) .
C(B7 C(B8 1.350(2) .
C(M1 C1 1.4965(19) .
C(M2 C8 1.497(2) .
C(M3 C15 1.4947(19) .
C(M4 C22 1.493(2) .
C1 C6 1.394(2) .
C1 C2 1.396(2) .
C2 C3 1.391(2) .
C3 C4 1.392(2) .
C4 C5 1.391(2) .
C4 C7 1.511(2) .
C5 C6 1.390(2) .
C8 C9 1.393(2) .
C8 C13 1.397(2) .
C9 C10 1.390(2) .
C10 C11 1.391(2) .
C11 C12 1.391(2) .
C11 C14 1.509(2) .
C12 C13 1.389(2) .
C15 C16 1.394(2) .
C15 C20 1.396(2) .
C16 C17 1.390(2) .
C17 C18 1.389(3) .
C18 C19 1.392(2) .
C18 C21 1.509(2) .
C19 C20 1.392(2) .
C22 C23 1.393(2) .
C22 C27 1.398(2) .
C23 C24 1.389(2) .
C24 C25 1.395(2) .
C25 C26 1.394(2) .
C25 C28 1.509(2) .
C26 C27 1.389(2) .
C29 Cl1 1.7272(15) .
C29 Cl2 1.7359(15) .
C1S C6S 1.377(3) .
C1S C2S 1.379(3) .
C2S C3S 1.370(3) .
C3S C4S 1.373(3) .
C4S C5S 1.381(4) .
C5S C6S 1.390(3) .
C7S C8S 1.379(3) .
C7S C9S 1.381(3) 2_677
C8S C9S 1.381(3) .
C9S C7S 1.381(3) 2_677
